data_4074894
loop_
_publ_author_name
'Kalikhman, Inna'
'Gostevskii, Boris'
'Botoshansky, Mark'
'Kaftory, Menahem'
'Tessier, Claire A.'
'Panzner, Matthew J.'
'Youngs, Wiley J.'
'Kost, Daniel'

_publ_section_title
;
 Octahedral and Bicapped-Tetrahedral Silicon Configurations in the Solid
 State and Their Dynamic Coexistence in Solution
;
_journal_coden_ASTM ORGND7
_journal_issue 5
_journal_name_full Organometallics
_journal_page_first 1252
_journal_page_last 1258
_journal_paper_doi 10.1021/om0509802
_journal_volume 25
_journal_year 2006
_chemical_formula_sum 'C30 H32 N4 O2 Si'
_chemical_formula_weight 508.69
_chemical_name_common 4
_chemical_name_systematic
;
 Bis[N-(dimethylamino)benzimidato-N,O]diphenylsilicon(IV)
;
_space_group_IT_number 14
_symmetry_cell_setting monoclinic
_symmetry_space_group_name_Hall '-P 2ybc'
_symmetry_space_group_name_H-M 'P 1 21/c 1'
_atom_sites_solution_hydrogens geom
_atom_sites_solution_primary direct
_atom_sites_solution_secondary difmap
_audit_creation_method SHELXL-97
_cell_angle_alpha 90.00
_cell_angle_beta 108.74(3)
_cell_angle_gamma 90.00
_cell_formula_units_Z 4
_cell_length_a 10.367(2)
_cell_length_b 25.806(5)
_cell_length_c 11.119(2)
_cell_measurement_reflns_used 19428
_cell_measurement_temperature 230(1)
_cell_measurement_theta_max 25.35
_cell_measurement_theta_min 1.58
_cell_volume 2817.0(10)
_computing_cell_refinement 'DENZO SMN (Otwinowski & Minor 1997)'
_computing_data_collection 'Collect (Nonius, 2001)'
_computing_data_reduction 'DENZO SMN (Otwinowski & Minor 1997)'
_computing_molecular_graphics 'TEXSAN  (MSC, 1999)'
_computing_structure_refinement 'SHELXL-97 (Sheldrick, 1997)'
_computing_structure_solution 'SHELXS-97 (Sheldrick, 1997)'
_diffrn_ambient_temperature 293(2)
_diffrn_measured_fraction_theta_full 0.965
_diffrn_measured_fraction_theta_max 0.965
_diffrn_measurement_device_type 'Nonius KappaCCD'
_diffrn_measurement_method 'phi- and omega-scans'
_diffrn_radiation_monochromator graphite
_diffrn_radiation_source 'fine-focus sealed tube'
_diffrn_radiation_type MoK\a
_diffrn_radiation_wavelength 0.71073
_diffrn_reflns_av_R_equivalents 0.0631
_diffrn_reflns_av_sigmaI/netI 0.0669
_diffrn_reflns_limit_h_max 11
_diffrn_reflns_limit_h_min -12
_diffrn_reflns_limit_k_max 30
_diffrn_reflns_limit_k_min -28
_diffrn_reflns_limit_l_max 10
_diffrn_reflns_limit_l_min -13
_diffrn_reflns_number 19149
_diffrn_reflns_theta_full 25.35
_diffrn_reflns_theta_max 25.35
_diffrn_reflns_theta_min 1.58
_diffrn_standards_number none
_exptl_absorpt_coefficient_mu 0.116
_exptl_absorpt_correction_type none
_exptl_crystal_colour colorless
_exptl_crystal_density_diffrn 1.199
_exptl_crystal_density_method 'not measured'
_exptl_crystal_description prism
_exptl_crystal_F_000 1080
_exptl_crystal_size_max 0.40
_exptl_crystal_size_mid 0.30
_exptl_crystal_size_min 0.16
_refine_diff_density_max 0.283
_refine_diff_density_min -0.244
_refine_diff_density_rms 0.065
_refine_ls_extinction_coef 0.0142(13)
_refine_ls_extinction_expression Fc^*^=kFc[1+0.001xFc^2^\l^3^/sin(2\q)]^-1/4^
_refine_ls_extinction_method SHELXL
_refine_ls_goodness_of_fit_ref 0.962
_refine_ls_hydrogen_treatment mixed
_refine_ls_matrix_type full
_refine_ls_number_parameters 335
_refine_ls_number_reflns 4981
_refine_ls_number_restraints 0
_refine_ls_restrained_S_all 0.962
_refine_ls_R_factor_all 0.0958
_refine_ls_R_factor_gt 0.0472
_refine_ls_shift/su_max 0.000
_refine_ls_shift/su_mean 0.000
_refine_ls_structure_factor_coef Fsqd
_refine_ls_weighting_details 'calc w=1/[\s^2^(Fo^2^)+(0.0713P)^2^+0.0000P] where P=(Fo^2^+2Fc^2^)/3'
_refine_ls_weighting_scheme calc
_refine_ls_wR_factor_gt 0.1096
_refine_ls_wR_factor_ref 0.1254
_reflns_number_gt 3079
_reflns_number_total 4981
_reflns_threshold_expression >2sigma(I)
_cod_data_source_file om0509802si20051115_102220.cif
_cod_data_source_block 4
_cod_depositor_comments
;
The following automatic conversions were performed:

'_symmetry_cell_setting' value 'Monoclinic' changed to 'monoclinic'
according to /home/saulius/struct/CIF-dictionaries/cif_core.dic
dictionary named 'cif_core.dic' version 2.4.1 from 2010-06-29.

Automatic conversion script
Id: cif_fix_values 1715 2011-07-08 13:25:40Z adriana 
;
_cod_original_cell_volume 2817.0(9)
_cod_original_sg_symbol_H-M 'P 21/c'
_cod_database_code 4074894

loop_
_symmetry_equiv_pos_as_xyz
'x, y, z'
'-x, y+1/2, -z+1/2'
'-x, -y, -z'
'x, -y-1/2, z-1/2'

loop_
_atom_site_label
_atom_site_type_symbol
_atom_site_fract_x
_atom_site_fract_y
_atom_site_fract_z
_atom_site_U_iso_or_equiv
_atom_site_adp_type
_atom_site_occupancy
_atom_site_symmetry_multiplicity
_atom_site_calc_flag
_atom_site_refinement_flags
Si1 Si 0.87908(6) 0.11575(2) 0.31961(5) 0.0345(2) Uani 1 1 d .
O1 O 1.02383(14) 0.12722(6) 0.43760(12) 0.0392(4) Uani 1 1 d .
O2 O 0.78894(14) 0.11890(5) 0.42126(12) 0.0378(4) Uani 1 1 d .
N1 N 1.18614(19) 0.14663(7) 0.33885(17) 0.0451(5) Uani 1 1 d .
N2 N 1.10001(19) 0.11416(7) 0.23762(16) 0.0448(5) Uani 1 1 d .
N3 N 0.57097(19) 0.08539(7) 0.32056(16) 0.0425(5) Uani 1 1 d .
N4 N 0.58954(19) 0.10607(7) 0.20658(16) 0.0450(5) Uani 1 1 d .
C1 C 1.1412(2) 0.14904(8) 0.4324(2) 0.0386(5) Uani 1 1 d .
C2 C 1.2205(2) 0.17642(8) 0.5504(2) 0.0418(6) Uani 1 1 d .
C3 C 1.1598(3) 0.19239(10) 0.6381(2) 0.0555(7) Uani 1 1 d .
H3 H 1.0676 0.1862 0.6232 0.067 Uiso 1 1 calc R
C4 C 1.2354(3) 0.21737(11) 0.7476(3) 0.0716(8) Uani 1 1 d .
H4 H 1.1937 0.2283 0.8059 0.086 Uiso 1 1 calc R
C5 C 1.3706(3) 0.22618(12) 0.7707(3) 0.0794(9) Uani 1 1 d .
H5 H 1.4212 0.2428 0.8451 0.095 Uiso 1 1 calc R
C6 C 1.4328(3) 0.21057(13) 0.6846(3) 0.0800(9) Uani 1 1 d .
H6 H 1.5253 0.2167 0.7008 0.096 Uiso 1 1 calc R
C7 C 1.3582(3) 0.18589(10) 0.5744(2) 0.0577(7) Uani 1 1 d .
H7 H 1.4002 0.1756 0.5159 0.069 Uiso 1 1 calc R
C8 C 1.1687(3) 0.06345(10) 0.2548(2) 0.0587(7) Uani 1 1 d .
H8A H 1.1672 0.0482 0.3331 0.088 Uiso 1 1 calc R
H8B H 1.2614 0.0680 0.2571 0.088 Uiso 1 1 calc R
H8C H 1.1223 0.0411 0.1854 0.088 Uiso 1 1 calc R
C9 C 1.1021(3) 0.13781(12) 0.1180(2) 0.0633(8) Uani 1 1 d .
H9A H 1.0571 0.1708 0.1072 0.095 Uiso 1 1 calc R
H9B H 1.0557 0.1156 0.0483 0.095 Uiso 1 1 calc R
H9C H 1.1947 0.1425 0.1203 0.095 Uiso 1 1 calc R
C10 C 0.6730(2) 0.09474(8) 0.41949(19) 0.0376(5) Uani 1 1 d .
C11 C 0.6667(2) 0.08077(8) 0.54650(19) 0.0385(5) Uani 1 1 d .
C12 C 0.7801(2) 0.08492(9) 0.6534(2) 0.0483(6) Uani 1 1 d .
H12 H 0.8621 0.0963 0.6456 0.058 Uiso 1 1 calc R
C13 C 0.7727(3) 0.07239(10) 0.7717(2) 0.0595(7) Uani 1 1 d .
H13 H 0.8499 0.0751 0.8429 0.071 Uiso 1 1 calc R
C14 C 0.6522(3) 0.05593(11) 0.7849(2) 0.0606(7) Uani 1 1 d .
H14 H 0.6472 0.0481 0.8649 0.073 Uiso 1 1 calc R
C15 C 0.5390(3) 0.05107(11) 0.6794(2) 0.0642(8) Uani 1 1 d .
H15 H 0.4576 0.0392 0.6878 0.077 Uiso 1 1 calc R
C16 C 0.5455(3) 0.06370(10) 0.5608(2) 0.0537(7) Uani 1 1 d .
H16 H 0.4681 0.0607 0.4899 0.064 Uiso 1 1 calc R
C17 C 0.5150(3) 0.07110(12) 0.1035(2) 0.0711(9) Uani 1 1 d .
H17A H 0.5588 0.0379 0.1155 0.107 Uiso 1 1 calc R
H17B H 0.5143 0.0853 0.0235 0.107 Uiso 1 1 calc R
H17C H 0.4231 0.0673 0.1040 0.107 Uiso 1 1 calc R
C18 C 0.5238(3) 0.15744(11) 0.1894(3) 0.0650(8) Uani 1 1 d .
H18A H 0.5736 0.1800 0.2572 0.097 Uiso 1 1 calc R
H18B H 0.4319 0.1540 0.1904 0.097 Uiso 1 1 calc R
H18C H 0.5231 0.1718 0.1096 0.097 Uiso 1 1 calc R
C19 C 0.8625(2) 0.04792(8) 0.26182(18) 0.0342(5) Uani 1 1 d .
C20 C 0.8594(2) 0.00821(9) 0.3460(2) 0.0431(6) Uani 1 1 d .
H20 H 0.8685 0.0164 0.4298 0.052 Uiso 1 1 calc R
C21 C 0.8433(3) -0.04297(10) 0.3077(2) 0.0568(7) Uani 1 1 d .
H21 H 0.8428 -0.0688 0.3660 0.068 Uiso 1 1 calc R
C22 C 0.8278(3) -0.05607(10) 0.1840(2) 0.0597(7) Uani 1 1 d .
H22 H 0.8154 -0.0905 0.1580 0.072 Uiso 1 1 calc R
C23 C 0.8309(3) -0.01789(10) 0.0994(2) 0.0544(7) Uani 1 1 d .
H23 H 0.8215 -0.0264 0.0157 0.065 Uiso 1 1 calc R
C24 C 0.8479(2) 0.03304(9) 0.13779(19) 0.0446(6) Uani 1 1 d .
H24 H 0.8497 0.0584 0.0789 0.053 Uiso 1 1 calc R
C25 C 0.8403(2) 0.17376(8) 0.21579(19) 0.0377(5) Uani 1 1 d .
C26 C 0.7786(2) 0.17295(10) 0.0844(2) 0.0483(6) Uani 1 1 d .
H26 H 0.7575 0.1413 0.0427 0.058 Uiso 1 1 calc R
C27 C 0.7483(3) 0.21842(12) 0.0149(2) 0.0612(8) Uani 1 1 d .
H27 H 0.7074 0.2171 -0.0728 0.073 Uiso 1 1 calc R
C28 C 0.7782(3) 0.26548(12) 0.0750(3) 0.0680(8) Uani 1 1 d .
H28 H 0.7572 0.2960 0.0281 0.082 Uiso 1 1 calc R
C29 C 0.8390(3) 0.26757(10) 0.2038(3) 0.0627(7) Uani 1 1 d .
H29 H 0.8589 0.2995 0.2445 0.075 Uiso 1 1 calc R
C30 C 0.8710(2) 0.22210(8) 0.2738(2) 0.0462(6) Uani 1 1 d .
H30 H 0.9138 0.2239 0.3611 0.055 Uiso 1 1 calc R

loop_
_atom_site_aniso_label
_atom_site_aniso_U_11
_atom_site_aniso_U_22
_atom_site_aniso_U_33
_atom_site_aniso_U_23
_atom_site_aniso_U_13
_atom_site_aniso_U_12
Si1 0.0393(4) 0.0326(4) 0.0301(3) -0.0001(2) 0.0092(3) -0.0024(3)
O1 0.0353(9) 0.0439(9) 0.0364(8) 0.0036(6) 0.0087(6) -0.0082(7)
O2 0.0384(9) 0.0373(9) 0.0397(8) -0.0080(6) 0.0152(7) -0.0112(7)
N1 0.0382(12) 0.0468(13) 0.0504(11) -0.0051(9) 0.0145(9) -0.0059(9)
N2 0.0398(12) 0.0474(13) 0.0462(11) -0.0028(9) 0.0125(9) -0.0020(10)
N3 0.0406(12) 0.0488(13) 0.0381(11) 0.0015(8) 0.0129(9) -0.0066(10)
N4 0.0437(12) 0.0515(13) 0.0383(10) 0.0040(8) 0.0111(9) -0.0032(10)
C1 0.0346(13) 0.0303(13) 0.0487(13) 0.0038(10) 0.0102(10) -0.0012(11)
C2 0.0411(14) 0.0321(13) 0.0495(13) -0.0010(10) 0.0110(11) -0.0064(11)
C3 0.0492(16) 0.0556(17) 0.0596(15) -0.0122(12) 0.0144(13) -0.0063(13)
C4 0.073(2) 0.073(2) 0.0664(18) -0.0285(14) 0.0200(15) -0.0102(17)
C5 0.074(2) 0.079(2) 0.075(2) -0.0310(16) 0.0106(17) -0.0229(18)
C6 0.0537(19) 0.092(2) 0.086(2) -0.0306(18) 0.0107(16) -0.0258(17)
C7 0.0454(16) 0.0586(18) 0.0655(16) -0.0098(13) 0.0129(13) -0.0121(13)
C8 0.0470(16) 0.0582(18) 0.0694(17) -0.0151(13) 0.0168(13) 0.0059(14)
C9 0.0489(16) 0.092(2) 0.0515(15) 0.0032(14) 0.0194(12) -0.0068(16)
C10 0.0358(14) 0.0334(13) 0.0436(13) -0.0017(9) 0.0128(11) -0.0013(11)
C11 0.0430(14) 0.0331(13) 0.0418(13) -0.0027(9) 0.0170(10) -0.0038(11)
C12 0.0473(16) 0.0537(16) 0.0444(14) -0.0026(11) 0.0156(11) -0.0055(13)
C13 0.0625(19) 0.072(2) 0.0397(14) -0.0001(12) 0.0103(12) -0.0037(15)
C14 0.074(2) 0.0676(19) 0.0463(15) 0.0074(12) 0.0279(14) 0.0012(16)
C15 0.0575(18) 0.082(2) 0.0602(17) 0.0078(14) 0.0285(14) -0.0119(16)
C16 0.0469(16) 0.0688(18) 0.0452(14) 0.0042(11) 0.0144(11) -0.0104(13)
C17 0.0629(19) 0.107(3) 0.0436(15) -0.0128(14) 0.0171(13) -0.0273(17)
C18 0.0461(16) 0.077(2) 0.0723(18) 0.0241(15) 0.0199(13) 0.0098(15)
C19 0.0346(12) 0.0322(13) 0.0339(11) -0.0002(9) 0.0085(9) -0.0017(10)
C20 0.0490(15) 0.0365(15) 0.0398(12) 0.0028(10) 0.0088(10) 0.0003(11)
C21 0.0659(19) 0.0394(16) 0.0628(17) 0.0117(12) 0.0174(13) 0.0025(13)
C22 0.0660(19) 0.0351(16) 0.0692(18) -0.0121(13) 0.0097(14) -0.0030(13)
C23 0.0594(17) 0.0512(17) 0.0466(14) -0.0163(12) 0.0085(12) -0.0015(13)
C24 0.0537(16) 0.0403(15) 0.0367(12) -0.0037(10) 0.0103(11) -0.0045(11)
C25 0.0341(13) 0.0385(14) 0.0422(12) 0.0013(10) 0.0143(10) -0.0011(11)
C26 0.0465(15) 0.0520(16) 0.0440(14) 0.0088(11) 0.0112(11) -0.0014(13)
C27 0.0580(18) 0.073(2) 0.0517(15) 0.0285(14) 0.0166(13) 0.0050(15)
C28 0.067(2) 0.057(2) 0.089(2) 0.0353(16) 0.0373(17) 0.0128(16)
C29 0.075(2) 0.0395(16) 0.082(2) 0.0085(13) 0.0364(16) 0.0014(14)
C30 0.0530(16) 0.0367(15) 0.0537(14) 0.0047(11) 0.0239(12) 0.0020(12)

loop_
_atom_type_symbol
_atom_type_description
_atom_type_scat_dispersion_real
_atom_type_scat_dispersion_imag
_atom_type_scat_source
Si Si 0.0817 0.0704 'International Tables Vol C Tables 4.2.6.8 and 6.1.1.4'
N N 0.0061 0.0033 'International Tables Vol C Tables 4.2.6.8 and 6.1.1.4'
O O 0.0106 0.0060 'International Tables Vol C Tables 4.2.6.8 and 6.1.1.4'
C C 0.0033 0.0016 'International Tables Vol C Tables 4.2.6.8 and 6.1.1.4'
H H 0.0000 0.0000 'International Tables Vol C Tables 4.2.6.8 and 6.1.1.4'

loop_
_geom_angle_atom_site_label_1
_geom_angle_atom_site_label_2
_geom_angle_atom_site_label_3
_geom_angle
O1 Si1 O2 90.95(7)
O1 Si1 C25 107.82(9)
O2 Si1 C25 108.84(9)
O1 Si1 C19 113.51(9)
O2 Si1 C19 105.59(8)
C25 Si1 C19 124.70(9)
C1 O1 Si1 129.07(13)
C10 O2 Si1 130.70(13)
C1 N1 N2 111.45(18)
N1 N2 C9 106.09(18)
N1 N2 C8 105.08(17)
C9 N2 C8 109.84(19)
C10 N3 N4 112.23(18)
N3 N4 C17 105.83(17)
N3 N4 C18 105.02(17)
C17 N4 C18 110.2(2)
N1 C1 O1 125.69(19)
N1 C1 C2 120.1(2)
O1 C1 C2 114.19(18)
C3 C2 C7 119.0(2)
C3 C2 C1 121.1(2)
C7 C2 C1 119.9(2)
C4 C3 C2 120.3(3)
C4 C3 H3 119.8
C2 C3 H3 119.8
C5 C4 C3 120.3(3)
C5 C4 H4 119.9
C3 C4 H4 119.9
C4 C5 C6 120.3(3)
C4 C5 H5 119.9
C6 C5 H5 119.9
C5 C6 C7 120.0(3)
C5 C6 H6 120.0
C7 C6 H6 120.0
C6 C7 C2 120.1(3)
C6 C7 H7 120.0
C2 C7 H7 120.0
N2 C8 H8A 109.5
N2 C8 H8B 109.5
H8A C8 H8B 109.5
N2 C8 H8C 109.5
H8A C8 H8C 109.5
H8B C8 H8C 109.5
N2 C9 H9A 109.5
N2 C9 H9B 109.5
H9A C9 H9B 109.5
N2 C9 H9C 109.5
H9A C9 H9C 109.5
H9B C9 H9C 109.5
N3 C10 O2 125.87(19)
N3 C10 C11 119.8(2)
O2 C10 C11 114.30(18)
C12 C11 C16 118.5(2)
C12 C11 C10 121.1(2)
C16 C11 C10 120.4(2)
C13 C12 C11 120.6(2)
C13 C12 H12 119.7
C11 C12 H12 119.7
C14 C13 C12 120.4(2)
C14 C13 H13 119.8
C12 C13 H13 119.8
C13 C14 C15 119.7(2)
C13 C14 H14 120.2
C15 C14 H14 120.2
C14 C15 C16 120.2(3)
C14 C15 H15 119.9
C16 C15 H15 119.9
C15 C16 C11 120.6(2)
C15 C16 H16 119.7
C11 C16 H16 119.7
N4 C17 H17A 109.5
N4 C17 H17B 109.5
H17A C17 H17B 109.5
N4 C17 H17C 109.5
H17A C17 H17C 109.5
H17B C17 H17C 109.5
N4 C18 H18A 109.5
N4 C18 H18B 109.5
H18A C18 H18B 109.5
N4 C18 H18C 109.5
H18A C18 H18C 109.5
H18B C18 H18C 109.5
C24 C19 C20 116.3(2)
C24 C19 Si1 124.92(16)
C20 C19 Si1 118.73(15)
C21 C20 C19 121.5(2)
C21 C20 H20 119.3
C19 C20 H20 119.3
C22 C21 C20 120.5(2)
C22 C21 H21 119.8
C20 C21 H21 119.8
C23 C22 C21 119.3(2)
C23 C22 H22 120.3
C21 C22 H22 120.3
C22 C23 C24 120.2(2)
C22 C23 H23 119.9
C24 C23 H23 119.9
C23 C24 C19 122.2(2)
C23 C24 H24 118.9
C19 C24 H24 118.9
C30 C25 C26 117.3(2)
C30 C25 Si1 117.58(16)
C26 C25 Si1 125.11(17)
C27 C26 C25 121.2(2)
C27 C26 H26 119.4
C25 C26 H26 119.4
C28 C27 C26 120.2(3)
C28 C27 H27 119.9
C26 C27 H27 119.9
C29 C28 C27 120.0(2)
C29 C28 H28 120.0
C27 C28 H28 120.0
C28 C29 C30 120.0(3)
C28 C29 H29 120.0
C30 C29 H29 120.0
C29 C30 C25 121.3(2)
C29 C30 H30 119.4
C25 C30 H30 119.4

loop_
_geom_bond_atom_site_label_1
_geom_bond_atom_site_label_2
_geom_bond_distance
Si1 O1 1.6719(16)
Si1 O2 1.6840(15)
Si1 C25 1.854(2)
Si1 C19 1.854(2)
O1 C1 1.358(3)
O2 C10 1.349(3)
N1 C1 1.271(3)
N1 N2 1.456(2)
N2 C9 1.470(3)
N2 C8 1.473(3)
N3 C10 1.280(3)
N3 N4 1.444(2)
N4 C17 1.468(3)
N4 C18 1.475(3)
C1 C2 1.484(3)
C2 C3 1.383(3)
C2 C7 1.387(3)
C3 C4 1.377(3)
C3 H3 0.9300
C4 C5 1.361(4)
C4 H4 0.9300
C5 C6 1.375(4)
C5 H5 0.9300
C6 C7 1.377(3)
C6 H6 0.9300
C7 H7 0.9300
C8 H8A 0.9600
C8 H8B 0.9600
C8 H8C 0.9600
C9 H9A 0.9600
C9 H9B 0.9600
C9 H9C 0.9600
C10 C11 1.479(3)
C11 C12 1.382(3)
C11 C16 1.387(3)
C12 C13 1.380(3)
C12 H12 0.9300
C13 C14 1.371(4)
C13 H13 0.9300
C14 C15 1.373(4)
C14 H14 0.9300
C15 C16 1.381(3)
C15 H15 0.9300
C16 H16 0.9300
C17 H17A 0.9600
C17 H17B 0.9600
C17 H17C 0.9600
C18 H18A 0.9600
C18 H18B 0.9600
C18 H18C 0.9600
C19 C24 1.392(3)
C19 C20 1.395(3)
C20 C21 1.381(3)
C20 H20 0.9300
C21 C22 1.375(3)
C21 H21 0.9300
C22 C23 1.370(3)
C22 H22 0.9300
C23 C24 1.376(3)
C23 H23 0.9300
C24 H24 0.9300
C25 C30 1.393(3)
C25 C26 1.394(3)
C26 C27 1.385(3)
C26 H26 0.9300
C27 C28 1.372(4)
C27 H27 0.9300
C28 C29 1.369(4)
C28 H28 0.9300
C29 C30 1.388(3)
C29 H29 0.9300
C30 H30 0.9300

loop_
_geom_torsion_atom_site_label_1
_geom_torsion_atom_site_label_2
_geom_torsion_atom_site_label_3
_geom_torsion_atom_site_label_4
_geom_torsion
O2 Si1 O1 C1 -153.65(18)
C25 Si1 O1 C1 -43.5(2)
C19 Si1 O1 C1 98.88(19)
O1 Si1 O2 C10 -149.56(18)
C25 Si1 O2 C10 101.23(19)
C19 Si1 O2 C10 -34.8(2)
C1 N1 N2 C9 145.3(2)
C1 N1 N2 C8 -98.4(2)
C10 N3 N4 C17 149.3(2)
C10 N3 N4 C18 -94.1(2)
N2 N1 C1 O1 -3.7(3)
N2 N1 C1 C2 174.65(18)
Si1 O1 C1 N1 -30.0(3)
Si1 O1 C1 C2 151.50(15)
N1 C1 C2 C3 161.6(2)
O1 C1 C2 C3 -19.9(3)
N1 C1 C2 C7 -19.0(3)
O1 C1 C2 C7 159.5(2)
C7 C2 C3 C4 0.0(4)
C1 C2 C3 C4 179.5(2)
C2 C3 C4 C5 -0.5(4)
C3 C4 C5 C6 0.5(5)
C4 C5 C6 C7 0.0(5)
C5 C6 C7 C2 -0.4(5)
C3 C2 C7 C6 0.4(4)
C1 C2 C7 C6 -179.0(2)
N4 N3 C10 O2 -2.8(3)
N4 N3 C10 C11 174.30(18)
Si1 O2 C10 N3 -37.9(3)
Si1 O2 C10 C11 144.86(16)
N3 C10 C11 C12 172.6(2)
O2 C10 C11 C12 -10.0(3)
N3 C10 C11 C16 -8.2(3)
O2 C10 C11 C16 169.2(2)
C16 C11 C12 C13 -0.1(4)
C10 C11 C12 C13 179.2(2)
C11 C12 C13 C14 -0.4(4)
C12 C13 C14 C15 1.1(4)
C13 C14 C15 C16 -1.3(4)
C14 C15 C16 C11 0.9(4)
C12 C11 C16 C15 -0.1(4)
C10 C11 C16 C15 -179.4(2)
O1 Si1 C19 C24 -120.56(19)
O2 Si1 C19 C24 141.39(19)
C25 Si1 C19 C24 14.4(2)
O1 Si1 C19 C20 61.81(19)
O2 Si1 C19 C20 -36.24(19)
C25 Si1 C19 C20 -163.18(16)
C24 C19 C20 C21 0.2(3)
Si1 C19 C20 C21 178.07(19)
C19 C20 C21 C22 -0.9(4)
C20 C21 C22 C23 1.1(4)
C21 C22 C23 C24 -0.7(4)
C22 C23 C24 C19 0.0(4)
C20 C19 C24 C23 0.2(3)
Si1 C19 C24 C23 -177.49(19)
O1 Si1 C25 C30 -36.61(19)
O2 Si1 C25 C30 60.75(19)
C19 Si1 C25 C30 -173.69(16)
O1 Si1 C25 C26 145.62(19)
O2 Si1 C25 C26 -117.03(19)
C19 Si1 C25 C26 8.5(2)
C30 C25 C26 C27 -0.5(3)
Si1 C25 C26 C27 177.24(19)
C25 C26 C27 C28 -0.3(4)
C26 C27 C28 C29 0.4(4)
C27 C28 C29 C30 0.3(4)
C28 C29 C30 C25 -1.1(4)
C26 C25 C30 C29 1.2(3)
Si1 C25 C30 C29 -176.72(19)

loop_
_cod_related_entry_id
_cod_related_entry_database
_cod_related_entry_code
1 ChemSpider 30659598
